data_7016612
loop_
_publ_author_name
'Flores, Jaime A.'
'Kobayashi, Yoshihiro'
'Dias, H. V. Rasika'

_publ_section_title
;
 Synthesis and characterization of silver(i) adducts supported solely
 by 1,3,5-triazapentadienyl ligands or by triazapentadienyl and other
 N-donors.
;
_journal_issue 40
_journal_name_full 'Dalton transactions (Cambridge, England : 2003)'
_journal_page_first 10351
_journal_page_last 10359
_journal_paper_doi 10.1039/c1dt10199d
_journal_volume 40
_journal_year 2011
_chemical_formula_sum 'C20 H F24 N3'
_chemical_formula_weight 739.24
_chemical_name_common '[N{(C3F7)C(C6F5)N}2]H'
_chemical_name_systematic
;
?
;
_space_group_IT_number 14
_symmetry_cell_setting monoclinic
_symmetry_space_group_name_Hall '-P 2ybc'
_symmetry_space_group_name_H-M 'P 1 21/c 1'
_atom_sites_solution_hydrogens geom
_atom_sites_solution_primary direct
_atom_sites_solution_secondary difmap
_audit_creation_method SHELXL-97
_cell_angle_alpha 90.00
_cell_angle_beta 94.3260(10)
_cell_angle_gamma 90.00
_cell_formula_units_Z 12
_cell_length_a 19.7349(8)
_cell_length_b 17.2001(7)
_cell_length_c 21.5731(8)
_cell_measurement_reflns_used 8763
_cell_measurement_temperature 100(2)
_cell_measurement_theta_max 28.28
_cell_measurement_theta_min 2.23
_cell_volume 7302.0(5)
_computing_cell_refinement 'Bruker SMART'
_computing_data_collection 'Bruker SMART'
_computing_data_reduction 'Bruker SAINT'
_computing_molecular_graphics 'Bruker SHELXTL'
_computing_publication_material 'Bruker SHELXTL'
_computing_structure_refinement 'SHELXL-97 (Sheldrick, 2008)'
_computing_structure_solution 'SHELXS-97 (Sheldrick, 2008)'
_diffrn_ambient_temperature 100(2)
_diffrn_measured_fraction_theta_full 0.999
_diffrn_measured_fraction_theta_max 0.999
_diffrn_measurement_device_type 'CCD area detector'
_diffrn_measurement_method 'phi and omega scans'
_diffrn_radiation_monochromator graphite
_diffrn_radiation_source 'fine-focus sealed tube'
_diffrn_radiation_type MoK\a
_diffrn_radiation_wavelength 0.71073
_diffrn_reflns_av_R_equivalents 0.0260
_diffrn_reflns_av_sigmaI/netI 0.0221
_diffrn_reflns_limit_h_max 23
_diffrn_reflns_limit_h_min -24
_diffrn_reflns_limit_k_max 21
_diffrn_reflns_limit_k_min -21
_diffrn_reflns_limit_l_max 26
_diffrn_reflns_limit_l_min -26
_diffrn_reflns_number 58227
_diffrn_reflns_theta_full 26.00
_diffrn_reflns_theta_max 26.00
_diffrn_reflns_theta_min 1.79
_exptl_absorpt_coefficient_mu 0.251
_exptl_absorpt_correction_T_max 0.9474
_exptl_absorpt_correction_T_min 0.9354
_exptl_absorpt_correction_type multi-scan
_exptl_absorpt_process_details SADABS
_exptl_crystal_colour colorless
_exptl_crystal_density_diffrn 2.017
_exptl_crystal_density_method 'not measured'
_exptl_crystal_description cube
_exptl_crystal_F_000 4296
_exptl_crystal_size_max 0.27
_exptl_crystal_size_mid 0.24
_exptl_crystal_size_min 0.22
_refine_diff_density_max 1.901
_refine_diff_density_min -0.924
_refine_diff_density_rms 0.109
_refine_ls_extinction_method none
_refine_ls_goodness_of_fit_ref 1.030
_refine_ls_hydrogen_treatment mixed
_refine_ls_matrix_type full
_refine_ls_number_parameters 1291
_refine_ls_number_reflns 14332
_refine_ls_number_restraints 6
_refine_ls_restrained_S_all 1.040
_refine_ls_R_factor_all 0.0767
_refine_ls_R_factor_gt 0.0683
_refine_ls_shift/su_max 0.009
_refine_ls_shift/su_mean 0.000
_refine_ls_structure_factor_coef Fsqd
_refine_ls_weighting_details 'calc w=1/[\s^2^(Fo^2^)+(0.1077P)^2^+19.5019P] where P=(Fo^2^+2Fc^2^)/3'
_refine_ls_weighting_scheme calc
_refine_ls_wR_factor_gt 0.1856
_refine_ls_wR_factor_ref 0.1944
_reflns_number_gt 12266
_reflns_number_total 14332
_reflns_threshold_expression >2sigma(I)
_cod_data_source_file c1dt10199d.txt
_cod_data_source_block dias201s
_cod_depositor_comments
;
The following automatic conversions were performed:

'_symmetry_cell_setting' value 'Monoclinic' changed to 'monoclinic'
according to /home/saulius/struct/CIF-dictionaries/cif_core.dic
dictionary named 'cif_core.dic' version 2.4.1 from 2010-06-29.

Automatic conversion script
Id: cif_fix_values 1715 2011-07-08 13:25:40Z adriana 
;
_cod_original_sg_symbol_H-M P2(1)/c
_cod_database_code 7016612

loop_
_symmetry_equiv_pos_as_xyz
'x, y, z'
'-x, y+1/2, -z+1/2'
'-x, -y, -z'
'x, -y-1/2, z-1/2'

loop_
_atom_site_label
_atom_site_type_symbol
_atom_site_fract_x
_atom_site_fract_y
_atom_site_fract_z
_atom_site_U_iso_or_equiv
_atom_site_adp_type
_atom_site_occupancy
_atom_site_symmetry_multiplicity
_atom_site_calc_flag
_atom_site_refinement_flags
_atom_site_disorder_assembly
_atom_site_disorder_group
N1 N 0.89974(14) 0.76072(16) 0.27164(12) 0.0182(5) Uani 1 1 d . . .
N2 N 0.79254(13) 0.77662(15) 0.22640(12) 0.0185(5) Uani 1 1 d . . .
N3 N 0.69428(13) 0.72567(16) 0.17110(12) 0.0207(5) Uani 1 1 d . . .
N1A N 0.55380(14) 0.79755(17) 0.61932(12) 0.0225(6) Uani 1 1 d . . .
N2A N 0.44849(14) 0.80672(17) 0.56844(13) 0.0226(6) Uani 1 1 d . . .
N3A N 0.36185(13) 0.73467(17) 0.50945(12) 0.0221(6) Uani 1 1 d . . .
N1B N 0.23509(16) 0.69227(19) 0.43640(14) 0.0274(6) Uani 1 1 d . . .
N2B N 0.13494(14) 0.67190(15) 0.37899(12) 0.0202(5) Uani 1 1 d . . .
N3B N 0.04373(14) 0.73687(15) 0.32131(12) 0.0196(5) Uani 1 1 d . . .
C1 C 0.85454(15) 0.75859(17) 0.22168(13) 0.0159(6) Uani 1 1 d . . .
C2 C 0.73867(16) 0.77811(19) 0.18265(14) 0.0195(6) Uani 1 1 d . . .
C3 C 0.88334(16) 0.73119(18) 0.16111(14) 0.0184(6) Uani 1 1 d . . .
C4 C 0.94284(16) 0.78154(18) 0.14148(14) 0.0201(6) Uani 1 1 d . . .
C5 C 0.95922(18) 0.7734(2) 0.07287(16) 0.0289(8) Uani 1 1 d . . .
C6 C 0.72640(16) 0.8571(2) 0.14990(15) 0.0232(7) Uani 1 1 d . . .
C7 C 0.68062(18) 0.9146(2) 0.18272(17) 0.0273(7) Uani 1 1 d . . .
C8 C 0.7022(2) 0.9343(2) 0.25087(17) 0.0324(8) Uani 1 1 d . . .
C9 C 0.87884(15) 0.78651(18) 0.32992(14) 0.0182(6) Uani 1 1 d . . .
C10 C 0.89403(16) 0.86126(19) 0.35061(15) 0.0216(6) Uani 1 1 d . . .
C11 C 0.87523(17) 0.8863(2) 0.40760(16) 0.0266(7) Uani 1 1 d . . .
C12 C 0.83892(18) 0.8378(2) 0.44376(15) 0.0279(7) Uani 1 1 d . . .
C13 C 0.82179(17) 0.7641(2) 0.42328(15) 0.0250(7) Uani 1 1 d . . .
C14 C 0.84187(16) 0.73842(19) 0.36673(15) 0.0210(6) Uani 1 1 d . . .
C15 C 0.70586(15) 0.65294(19) 0.20131(15) 0.0208(6) Uani 1 1 d . . .
C16 C 0.69411(18) 0.6423(2) 0.26359(16) 0.0271(7) Uani 1 1 d . . .
C17 C 0.7013(2) 0.5704(2) 0.29196(18) 0.0350(9) Uani 1 1 d . . .
C18 C 0.7194(2) 0.5070(2) 0.2583(2) 0.0377(9) Uani 1 1 d . . .
C19 C 0.7315(2) 0.5159(2) 0.1962(2) 0.0352(9) Uani 1 1 d . . .
C20 C 0.72470(18) 0.5882(2) 0.16864(17) 0.0285(7) Uani 1 1 d . . .
C1A C 0.51068(16) 0.78713(19) 0.56844(14) 0.0201(6) Uani 1 1 d . . .
C2A C 0.39428(16) 0.7963(2) 0.52642(15) 0.0222(7) Uani 1 1 d . . .
C3A C 0.54436(16) 0.7544(2) 0.51187(15) 0.0215(6) Uani 1 1 d . . .
C4A C 0.59715(17) 0.8108(2) 0.48716(16) 0.0258(7) Uani 1 1 d . . .
C5A C 0.61880(19) 0.7914(3) 0.42212(17) 0.0340(8) Uani 1 1 d . . .
C6A C 0.36152(17) 0.8735(2) 0.50548(16) 0.0270(7) Uani 1 1 d . . .
C7A C 0.32682(18) 0.9146(2) 0.55950(17) 0.0302(8) Uani 1 1 d . . .
C8A C 0.2749(2) 0.9774(2) 0.53871(19) 0.0341(8) Uani 1 1 d . . .
C9A C 0.53122(16) 0.8387(2) 0.67156(15) 0.0238(7) Uani 1 1 d . . .
C10A C 0.52172(18) 0.9186(2) 0.66800(16) 0.0283(7) Uani 1 1 d . . .
C11A C 0.49719(19) 0.9601(2) 0.71654(17) 0.0306(8) Uani 1 1 d . . .
C12A C 0.48257(18) 0.9209(2) 0.77019(16) 0.0289(8) Uani 1 1 d . . .
C13A C 0.49279(17) 0.8419(2) 0.77510(15) 0.0285(8) Uani 1 1 d . . .
C14A C 0.51693(17) 0.8010(2) 0.72535(16) 0.0265(7) Uani 1 1 d . . .
C15A C 0.38625(15) 0.6617(2) 0.53141(15) 0.0211(6) Uani 1 1 d . . .
C16A C 0.39324(17) 0.6408(2) 0.59387(15) 0.0256(7) Uani 1 1 d . . .
C17A C 0.41073(18) 0.5660(2) 0.61302(16) 0.0294(7) Uani 1 1 d . . .
C18A C 0.42147(19) 0.5094(2) 0.56960(17) 0.0307(8) Uani 1 1 d . . .
C19A C 0.41497(18) 0.5286(2) 0.50713(17) 0.0280(7) Uani 1 1 d . . .
C20A C 0.39769(16) 0.6031(2) 0.48873(15) 0.0239(7) Uani 1 1 d . . .
C1B C 0.19523(17) 0.6986(2) 0.38311(16) 0.0256(7) Uani 1 1 d . . .
C2B C 0.08227(16) 0.67857(18) 0.33502(14) 0.0197(6) Uani 1 1 d . . .
C3B C 0.2303(2) 0.7398(2) 0.33027(17) 0.0298(8) Uani 1 1 d . A .
C4B C 0.27185(19) 0.6844(2) 0.29227(18) 0.0343(8) Uani 1 1 d D . .
C5B C 0.3089(2) 0.7202(3) 0.23840(18) 0.0384(9) Uani 1 1 d . A .
C6B C 0.05909(17) 0.60031(19) 0.30585(15) 0.0233(7) Uani 1 1 d . . .
C7B C 0.00554(17) 0.55541(19) 0.34087(17) 0.0262(7) Uani 1 1 d . . .
C8B C 0.0232(2) 0.5369(2) 0.40971(18) 0.0312(8) Uani 1 1 d . . .
C9B C 0.21249(15) 0.6532(2) 0.48853(14) 0.0214(6) Uani 1 1 d . . .
C10B C 0.18837(18) 0.6943(2) 0.53769(19) 0.0358(9) Uani 1 1 d . . .
C11B C 0.1684(2) 0.6527(4) 0.59091(18) 0.0568(16) Uani 1 1 d . . .
C12B C 0.1728(2) 0.5724(3) 0.5903(2) 0.0504(13) Uani 1 1 d . . .
C13B C 0.1946(2) 0.5334(3) 0.5421(2) 0.0523(13) Uani 1 1 d . . .
C14B C 0.21502(19) 0.5733(2) 0.4928(2) 0.0365(9) Uani 1 1 d . . .
C15B C 0.06068(15) 0.80981(18) 0.34984(15) 0.0193(6) Uani 1 1 d . . .
C16B C 0.07703(17) 0.87280(19) 0.31346(15) 0.0233(7) Uani 1 1 d . . .
C17B C 0.08987(18) 0.94530(19) 0.33884(17) 0.0270(7) Uani 1 1 d . . .
C18B C 0.08541(19) 0.9572(2) 0.40150(17) 0.0291(7) Uani 1 1 d . . .
C19B C 0.06825(19) 0.8961(2) 0.43856(17) 0.0302(8) Uani 1 1 d . . .
C20B C 0.05662(17) 0.82341(19) 0.41246(16) 0.0243(7) Uani 1 1 d . . .
F1 F 0.90457(11) 0.65717(11) 0.16815(10) 0.0302(5) Uani 1 1 d . . .
F2 F 0.83370(10) 0.73306(13) 0.11466(9) 0.0274(4) Uani 1 1 d . . .
F3 F 0.99894(10) 0.76194(13) 0.17724(9) 0.0299(5) Uani 1 1 d . . .
F4 F 0.92878(11) 0.85642(11) 0.15201(10) 0.0302(5) Uani 1 1 d . . .
F5 F 0.96345(13) 0.69957(15) 0.05765(11) 0.0440(6) Uani 1 1 d . . .
F6 F 1.01743(11) 0.80892(15) 0.06487(10) 0.0386(5) Uani 1 1 d . . .
F7 F 0.91135(13) 0.80637(17) 0.03547(10) 0.0465(6) Uani 1 1 d . . .
F8 F 0.78698(10) 0.89286(12) 0.14341(9) 0.0289(4) Uani 1 1 d . . .
F9 F 0.69673(11) 0.84579(13) 0.09246(9) 0.0334(5) Uani 1 1 d . . .
F10 F 0.67872(11) 0.98132(12) 0.15023(10) 0.0332(5) Uani 1 1 d . . .
F11 F 0.61773(10) 0.88430(13) 0.18022(12) 0.0376(5) Uani 1 1 d . . .
F12 F 0.76663(12) 0.95604(14) 0.25789(11) 0.0404(5) Uani 1 1 d . . .
F13 F 0.66416(14) 0.99227(14) 0.26973(12) 0.0474(6) Uani 1 1 d . . .
F14 F 0.69341(14) 0.87359(13) 0.28712(10) 0.0428(6) Uani 1 1 d . . .
F15 F 0.92678(10) 0.90976(11) 0.31513(10) 0.0286(4) Uani 1 1 d . . .
F16 F 0.89216(12) 0.95797(13) 0.42765(11) 0.0389(5) Uani 1 1 d . . .
F17 F 0.81964(12) 0.86218(15) 0.49837(9) 0.0383(5) Uani 1 1 d . . .
F18 F 0.78605(11) 0.71749(13) 0.45796(10) 0.0344(5) Uani 1 1 d . . .
F19 F 0.82494(10) 0.66687(11) 0.34711(10) 0.0273(4) Uani 1 1 d . . .
F20 F 0.67610(12) 0.70335(13) 0.29688(10) 0.0374(5) Uani 1 1 d . . .
F21 F 0.69166(15) 0.56261(16) 0.35220(11) 0.0527(7) Uani 1 1 d . . .
F22 F 0.72616(15) 0.43704(15) 0.28550(14) 0.0552(7) Uani 1 1 d . . .
F23 F 0.75031(15) 0.45459(14) 0.16340(14) 0.0542(7) Uani 1 1 d . . .
F24 F 0.73787(13) 0.59559(14) 0.10919(10) 0.0394(5) Uani 1 1 d . . .
F1A F 0.57456(11) 0.68646(12) 0.52793(10) 0.0307(5) Uani 1 1 d . . .
F2A F 0.49640(10) 0.74079(14) 0.46507(9) 0.0312(5) Uani 1 1 d . . .
F3A F 0.65267(10) 0.81021(13) 0.52682(9) 0.0317(5) Uani 1 1 d . . .
F4A F 0.57027(12) 0.88304(13) 0.48583(11) 0.0358(5) Uani 1 1 d . . .
F5A F 0.67480(11) 0.83101(15) 0.41217(10) 0.0402(5) Uani 1 1 d . . .
F6A F 0.57125(13) 0.81053(19) 0.37847(10) 0.0538(7) Uani 1 1 d . . .
F7A F 0.63197(15) 0.71694(16) 0.41793(12) 0.0512(7) Uani 1 1 d . . .
F8A F 0.40941(12) 0.92123(14) 0.48543(11) 0.0392(5) Uani 1 1 d . . .
F9A F 0.31383(12) 0.86159(13) 0.45851(10) 0.0379(5) Uani 1 1 d . . .
F10A F 0.29425(13) 0.86050(14) 0.59077(12) 0.0445(6) Uani 1 1 d . . .
F11A F 0.37434(12) 0.94831(15) 0.59765(11) 0.0420(6) Uani 1 1 d . . .
F12A F 0.30172(14) 1.02715(14) 0.50128(12) 0.0480(6) Uani 1 1 d . . .
F13A F 0.25591(13) 1.01392(15) 0.58859(12) 0.0461(6) Uani 1 1 d . . .
F14A F 0.21955(12) 0.94645(15) 0.50903(14) 0.0523(7) Uani 1 1 d . . .
F15A F 0.53535(13) 0.95641(14) 0.61641(10) 0.0404(5) Uani 1 1 d . . .
F16A F 0.48704(14) 1.03640(14) 0.71171(11) 0.0456(6) Uani 1 1 d . . .
F17A F 0.45765(12) 0.95983(14) 0.81646(10) 0.0387(5) Uani 1 1 d . . .
F18A F 0.47812(13) 0.80487(15) 0.82639(10) 0.0413(6) Uani 1 1 d . . .
F19A F 0.52439(12) 0.72433(13) 0.72995(10) 0.0381(5) Uani 1 1 d . . .
F20A F 0.38130(11) 0.69399(13) 0.63711(9) 0.0330(5) Uani 1 1 d . . .
F21A F 0.41669(13) 0.54894(14) 0.67367(10) 0.0408(5) Uani 1 1 d . . .
F22A F 0.43856(14) 0.43752(13) 0.58719(11) 0.0443(6) Uani 1 1 d . . .
F23A F 0.42660(12) 0.47450(13) 0.46464(11) 0.0378(5) Uani 1 1 d . . .
F24A F 0.39284(11) 0.61967(13) 0.42825(9) 0.0314(5) Uani 1 1 d . . .
F1B F 0.18446(14) 0.77344(18) 0.29061(12) 0.0565(8) Uani 1 1 d . . .
F2B F 0.27262(18) 0.79508(16) 0.35341(13) 0.0618(9) Uani 1 1 d . . .
F3B F 0.22799(16) 0.63058(17) 0.26602(14) 0.0420(9) Uani 0.803(6) 1 d PD A 1
F4B F 0.31761(15) 0.64624(18) 0.32880(13) 0.0400(9) Uani 0.803(6) 1 d PD A 1
F3C F 0.2681(6) 0.6130(5) 0.3126(5) 0.031(3) Uiso 0.197(6) 1 d PD A 2
F4C F 0.3223(10) 0.7169(13) 0.3425(9) 0.095(7) Uiso 0.197(6) 1 d PD A 2
F5B F 0.26571(14) 0.7543(2) 0.19786(12) 0.0617(9) Uani 1 1 d . . .
F6B F 0.34405(14) 0.66720(17) 0.21306(13) 0.0533(7) Uani 1 1 d . . .
F7B F 0.35159(16) 0.7759(2) 0.26042(13) 0.0627(8) Uani 1 1 d . . .
F8B F 0.03055(12) 0.61233(12) 0.24797(9) 0.0338(5) Uani 1 1 d . . .
F9B F 0.11322(10) 0.55243(11) 0.30170(10) 0.0300(4) Uani 1 1 d . . .
F10B F -0.05198(11) 0.59755(13) 0.33696(12) 0.0388(5) Uani 1 1 d . . .
F11B F -0.00668(11) 0.48784(12) 0.31106(10) 0.0324(5) Uani 1 1 d . . .
F12B F -0.02373(14) 0.48931(15) 0.42999(12) 0.0488(6) Uani 1 1 d . . .
F13B F 0.02399(14) 0.60121(13) 0.44386(11) 0.0414(6) Uani 1 1 d . . .
F14B F 0.08291(12) 0.50235(13) 0.41851(11) 0.0388(5) Uani 1 1 d . . .
F15B F 0.18403(14) 0.76991(17) 0.53613(15) 0.0594(8) Uani 1 1 d . . .
F16B F 0.14628(16) 0.6917(3) 0.63800(14) 0.0871(13) Uani 1 1 d . . .
F17B F 0.15265(16) 0.5341(3) 0.64030(14) 0.0873(14) Uani 1 1 d . . .
F18B F 0.19637(19) 0.45553(19) 0.5432(2) 0.0837(12) Uani 1 1 d . . .
F19B F 0.23756(14) 0.53333(14) 0.44461(14) 0.0529(7) Uani 1 1 d . . .
F20B F 0.08070(12) 0.86356(12) 0.25235(9) 0.0339(5) Uani 1 1 d . . .
F21B F 0.10734(13) 1.00427(12) 0.30249(10) 0.0392(6) Uani 1 1 d . . .
F22B F 0.09723(14) 1.02744(13) 0.42599(12) 0.0443(6) Uani 1 1 d . . .
F23B F 0.06277(15) 0.90681(14) 0.49932(11) 0.0473(6) Uani 1 1 d . . .
F24B F 0.03969(13) 0.76454(12) 0.44931(10) 0.0364(5) Uani 1 1 d . . .
H1 H 0.939(2) 0.747(2) 0.2713(17) 0.018(9) Uiso 1 1 d . . .
H1A H 0.595(2) 0.784(2) 0.6217(18) 0.022(9) Uiso 1 1 d . . .
H1B H 0.270(3) 0.710(3) 0.440(2) 0.034(12) Uiso 1 1 d . . .

loop_
_atom_site_aniso_label
_atom_site_aniso_U_11
_atom_site_aniso_U_22
_atom_site_aniso_U_33
_atom_site_aniso_U_23
_atom_site_aniso_U_13
_atom_site_aniso_U_12
N1 0.0154(13) 0.0219(13) 0.0168(12) -0.0019(10) -0.0013(10) 0.0022(10)
N2 0.0175(12) 0.0216(13) 0.0161(12) 0.0006(10) 0.0003(10) -0.0017(10)
N3 0.0180(12) 0.0251(14) 0.0188(13) -0.0017(11) 0.0000(10) -0.0005(10)
N1A 0.0156(13) 0.0334(16) 0.0182(13) -0.0025(11) -0.0004(10) 0.0044(11)
N2A 0.0174(13) 0.0299(15) 0.0207(13) -0.0021(11) 0.0012(10) 0.0027(11)
N3A 0.0173(13) 0.0292(15) 0.0201(13) -0.0012(11) 0.0021(10) 0.0035(11)
N1B 0.0191(14) 0.0403(18) 0.0225(14) 0.0066(13) -0.0013(11) -0.0056(13)
N2B 0.0227(13) 0.0176(13) 0.0193(13) 0.0013(10) -0.0039(10) -0.0008(10)
N3B 0.0228(13) 0.0156(13) 0.0196(13) 0.0009(10) -0.0045(10) -0.0004(10)
C1 0.0194(14) 0.0132(13) 0.0151(14) 0.0004(11) 0.0016(11) -0.0026(11)
C2 0.0187(14) 0.0245(16) 0.0153(14) -0.0011(12) 0.0014(11) 0.0017(12)
C3 0.0202(15) 0.0178(15) 0.0171(14) -0.0027(11) 0.0008(12) -0.0011(11)
C4 0.0223(15) 0.0200(15) 0.0177(15) -0.0019(12) 0.0002(12) -0.0022(12)
C5 0.0280(17) 0.039(2) 0.0196(16) -0.0031(14) 0.0026(13) -0.0115(15)
C6 0.0197(15) 0.0300(18) 0.0194(15) 0.0019(13) -0.0025(12) -0.0017(13)
C7 0.0249(17) 0.0252(17) 0.0321(18) 0.0052(14) 0.0033(14) 0.0008(13)
C8 0.041(2) 0.0272(18) 0.0300(19) 0.0013(15) 0.0087(16) 0.0080(15)
C9 0.0168(14) 0.0219(15) 0.0154(14) -0.0011(12) -0.0028(11) 0.0025(11)
C10 0.0182(15) 0.0245(16) 0.0215(15) 0.0001(13) -0.0023(12) -0.0004(12)
C11 0.0255(17) 0.0281(18) 0.0256(17) -0.0084(14) -0.0027(13) -0.0003(13)
C12 0.0269(17) 0.040(2) 0.0167(15) -0.0053(14) 0.0001(13) 0.0079(15)
C13 0.0200(15) 0.0340(19) 0.0213(16) 0.0075(14) 0.0027(12) 0.0035(13)
C14 0.0185(14) 0.0217(16) 0.0221(15) 0.0008(12) -0.0024(12) 0.0023(12)
C15 0.0162(14) 0.0235(16) 0.0220(15) -0.0003(13) -0.0037(12) -0.0034(12)
C16 0.0271(17) 0.0291(18) 0.0250(17) -0.0011(14) 0.0012(13) -0.0064(14)
C17 0.036(2) 0.038(2) 0.0301(19) 0.0093(16) -0.0039(15) -0.0148(16)
C18 0.035(2) 0.0255(19) 0.050(2) 0.0110(17) -0.0115(17) -0.0080(15)
C19 0.0328(19) 0.0228(18) 0.048(2) -0.0039(16) -0.0089(17) -0.0012(15)
C20 0.0242(17) 0.0312(18) 0.0291(18) -0.0050(15) -0.0041(14) -0.0028(14)
C1A 0.0184(15) 0.0226(16) 0.0190(15) 0.0012(12) -0.0002(12) 0.0000(12)
C2A 0.0172(15) 0.0305(18) 0.0191(15) -0.0005(13) 0.0023(12) 0.0028(13)
C3A 0.0190(15) 0.0272(16) 0.0185(15) -0.0015(13) 0.0017(12) 0.0010(12)
C4A 0.0223(16) 0.0311(18) 0.0238(16) 0.0016(14) 0.0000(13) -0.0023(13)
C5A 0.0290(18) 0.051(2) 0.0228(17) -0.0028(16) 0.0065(14) -0.0117(17)
C6A 0.0244(16) 0.0298(18) 0.0259(17) 0.0030(14) -0.0039(13) -0.0003(14)
C7A 0.0262(17) 0.0314(19) 0.0328(19) 0.0040(15) 0.0009(14) 0.0020(14)
C8A 0.0338(19) 0.0272(18) 0.040(2) 0.0010(16) -0.0039(16) 0.0058(15)
C9A 0.0164(14) 0.0355(18) 0.0190(15) -0.0043(13) -0.0020(12) 0.0032(13)
C10A 0.0293(18) 0.0349(19) 0.0198(16) -0.0014(14) -0.0026(13) 0.0003(15)
C11A 0.0346(19) 0.0286(19) 0.0277(18) -0.0052(14) -0.0035(15) 0.0041(15)
C12A 0.0234(16) 0.041(2) 0.0218(16) -0.0058(15) -0.0020(13) 0.0073(15)
C13A 0.0235(16) 0.043(2) 0.0187(16) 0.0022(14) 0.0006(13) 0.0085(15)
C14A 0.0213(16) 0.0329(19) 0.0253(17) -0.0001(14) 0.0009(13) 0.0075(14)
C15A 0.0143(14) 0.0281(17) 0.0208(15) -0.0020(13) 0.0006(11) 0.0006(12)
C16A 0.0223(16) 0.0333(19) 0.0215(16) -0.0040(14) 0.0038(13) -0.0011(13)
C17A 0.0282(17) 0.037(2) 0.0220(16) 0.0044(14) -0.0016(13) -0.0027(15)
C18A 0.0323(18) 0.0264(18) 0.0324(19) 0.0031(15) -0.0041(15) -0.0014(14)
C19A 0.0253(16) 0.0286(18) 0.0294(18) -0.0054(14) -0.0026(14) -0.0004(14)
C20A 0.0186(15) 0.0337(18) 0.0191(15) -0.0019(13) -0.0012(12) 0.0001(13)
C1B 0.0260(17) 0.0285(17) 0.0219(16) 0.0020(13) -0.0007(13) 0.0015(14)
C2B 0.0235(15) 0.0173(15) 0.0178(14) 0.0022(12) -0.0018(12) -0.0026(12)
C3B 0.039(2) 0.0228(17) 0.0270(17) 0.0010(14) -0.0006(15) 0.0025(15)
C4B 0.0326(19) 0.034(2) 0.036(2) 0.0048(16) 0.0034(16) -0.0002(16)
C5B 0.043(2) 0.049(2) 0.0231(18) 0.0031(17) -0.0012(16) -0.0034(19)
C6B 0.0251(16) 0.0213(16) 0.0222(16) -0.0010(13) -0.0052(13) 0.0031(13)
C7B 0.0249(16) 0.0188(16) 0.0340(18) 0.0010(14) -0.0042(14) 0.0003(13)
C8B 0.036(2) 0.0216(17) 0.035(2) 0.0003(14) 0.0015(15) -0.0112(14)
C9B 0.0168(14) 0.0283(17) 0.0183(15) 0.0041(13) -0.0032(12) -0.0029(12)
C10B 0.0211(17) 0.045(2) 0.041(2) -0.0152(18) 0.0006(15) -0.0062(15)
C11B 0.0211(19) 0.129(5) 0.0200(19) -0.024(2) 0.0023(15) -0.013(2)
C12B 0.036(2) 0.073(3) 0.039(2) 0.025(2) -0.0139(19) -0.022(2)
C13B 0.040(2) 0.055(3) 0.059(3) 0.031(2) -0.011(2) -0.009(2)
C14B 0.0261(18) 0.034(2) 0.049(2) 0.0109(18) -0.0033(16) 0.0011(15)
C15B 0.0182(14) 0.0155(14) 0.0235(15) -0.0008(12) -0.0032(12) -0.0001(11)
C16B 0.0265(16) 0.0209(16) 0.0212(15) 0.0027(13) -0.0064(13) 0.0012(13)
C17B 0.0311(18) 0.0172(16) 0.0314(18) 0.0040(13) -0.0060(14) -0.0027(13)
C18B 0.0343(18) 0.0176(16) 0.0343(19) -0.0073(14) -0.0035(15) -0.0010(14)
C19B 0.0344(19) 0.0301(19) 0.0265(17) -0.0085(14) 0.0048(14) -0.0032(15)
C20B 0.0262(16) 0.0202(16) 0.0271(17) 0.0005(13) 0.0051(13) -0.0049(13)
F1 0.0442(12) 0.0142(9) 0.0337(11) -0.0023(8) 0.0137(9) 0.0016(8)
F2 0.0211(9) 0.0428(12) 0.0180(9) -0.0092(8) -0.0004(7) -0.0070(8)
F3 0.0189(9) 0.0486(13) 0.0216(10) 0.0007(9) -0.0025(7) -0.0019(9)
F4 0.0368(11) 0.0176(9) 0.0372(11) -0.0023(8) 0.0096(9) -0.0068(8)
F5 0.0549(15) 0.0446(14) 0.0353(12) -0.0169(11) 0.0213(11) -0.0125(11)
F6 0.0339(12) 0.0571(15) 0.0258(11) -0.0032(10) 0.0098(9) -0.0203(10)
F7 0.0433(13) 0.0729(18) 0.0222(11) 0.0144(11) -0.0057(10) -0.0094(12)
F8 0.0235(10) 0.0325(11) 0.0311(11) 0.0084(9) 0.0055(8) -0.0014(8)
F9 0.0400(12) 0.0365(12) 0.0219(10) 0.0010(9) -0.0087(9) 0.0034(9)
F10 0.0367(11) 0.0247(10) 0.0380(12) 0.0087(9) 0.0008(9) 0.0055(9)
F11 0.0219(10) 0.0341(12) 0.0572(14) 0.0049(10) 0.0062(10) -0.0004(9)
F12 0.0438(13) 0.0421(13) 0.0341(12) -0.0072(10) -0.0058(10) -0.0004(10)
F13 0.0664(17) 0.0329(13) 0.0445(14) -0.0031(10) 0.0137(12) 0.0180(12)
F14 0.0692(17) 0.0316(12) 0.0302(12) 0.0083(9) 0.0202(11) 0.0115(11)
F15 0.0299(10) 0.0240(10) 0.0326(11) -0.0010(8) 0.0056(8) -0.0052(8)
F16 0.0431(13) 0.0329(12) 0.0406(13) -0.0194(10) 0.0029(10) -0.0046(10)
F17 0.0432(13) 0.0520(14) 0.0202(10) -0.0075(10) 0.0064(9) 0.0074(11)
F18 0.0329(11) 0.0412(12) 0.0306(11) 0.0121(9) 0.0122(9) 0.0023(9)
F19 0.0261(10) 0.0218(10) 0.0345(11) 0.0004(8) 0.0046(8) -0.0022(8)
F20 0.0495(13) 0.0377(12) 0.0270(11) -0.0049(9) 0.0159(10) -0.0041(10)
F21 0.0702(18) 0.0555(16) 0.0318(12) 0.0185(11) 0.0003(12) -0.0226(14)
F22 0.0581(16) 0.0313(13) 0.0726(19) 0.0228(12) -0.0180(14) -0.0093(11)
F23 0.0620(17) 0.0255(12) 0.0743(19) -0.0146(12) -0.0013(14) 0.0046(11)
F24 0.0545(14) 0.0377(12) 0.0263(11) -0.0106(9) 0.0058(10) 0.0000(11)
F1A 0.0342(11) 0.0259(10) 0.0330(11) -0.0016(8) 0.0101(9) 0.0039(8)
F2A 0.0222(10) 0.0510(13) 0.0204(9) -0.0081(9) 0.0022(8) -0.0081(9)
F3A 0.0209(10) 0.0484(13) 0.0252(10) 0.0004(9) -0.0009(8) -0.0077(9)
F4A 0.0383(12) 0.0297(11) 0.0405(12) 0.0056(9) 0.0100(10) 0.0006(9)
F5A 0.0339(12) 0.0578(15) 0.0302(11) 0.0000(10) 0.0099(9) -0.0140(11)
F6A 0.0427(14) 0.096(2) 0.0219(11) 0.0066(12) -0.0024(10) -0.0170(14)
F7A 0.0642(17) 0.0479(15) 0.0455(14) -0.0167(12) 0.0302(13) -0.0130(13)
F8A 0.0419(13) 0.0377(13) 0.0391(12) 0.0103(10) 0.0107(10) 0.0002(10)
F9A 0.0417(13) 0.0368(12) 0.0325(12) 0.0025(9) -0.0150(10) 0.0068(10)
F10A 0.0536(15) 0.0363(13) 0.0474(14) 0.0160(11) 0.0281(12) 0.0142(11)
F11A 0.0379(12) 0.0537(15) 0.0325(12) -0.0115(11) -0.0104(10) 0.0143(11)
F12A 0.0581(16) 0.0346(13) 0.0500(15) 0.0152(11) -0.0031(12) 0.0011(11)
F13A 0.0473(14) 0.0422(14) 0.0489(14) -0.0053(11) 0.0036(11) 0.0117(11)
F14A 0.0309(12) 0.0455(15) 0.0780(19) -0.0128(13) -0.0137(12) 0.0075(11)
F15A 0.0595(15) 0.0352(12) 0.0274(11) 0.0025(9) 0.0084(10) -0.0012(11)
F16A 0.0687(17) 0.0296(12) 0.0387(13) -0.0047(10) 0.0065(12) 0.0067(11)
F17A 0.0411(12) 0.0490(14) 0.0263(11) -0.0107(10) 0.0037(9) 0.0142(10)
F18A 0.0494(14) 0.0500(14) 0.0262(11) 0.0084(10) 0.0129(10) 0.0140(11)
F19A 0.0476(13) 0.0331(12) 0.0347(12) 0.0048(9) 0.0111(10) 0.0129(10)
F20A 0.0403(12) 0.0380(12) 0.0217(10) -0.0053(9) 0.0094(9) 0.0038(9)
F21A 0.0547(14) 0.0436(13) 0.0235(11) 0.0085(9) -0.0002(10) -0.0025(11)
F22A 0.0589(15) 0.0285(12) 0.0432(13) 0.0041(10) -0.0110(11) 0.0022(11)
F23A 0.0441(13) 0.0310(11) 0.0376(12) -0.0115(9) -0.0024(10) 0.0070(10)
F24A 0.0380(12) 0.0386(12) 0.0169(9) -0.0030(8) -0.0028(8) 0.0057(9)
F1B 0.0485(15) 0.078(2) 0.0450(14) 0.0321(14) 0.0169(12) 0.0325(14)
F2B 0.103(2) 0.0407(14) 0.0463(15) -0.0184(12) 0.0381(15) -0.0418(15)
F3B 0.0503(18) 0.0380(16) 0.0398(17) -0.0193(13) 0.0178(14) -0.0221(13)
F4B 0.0425(17) 0.0479(19) 0.0308(15) 0.0172(13) 0.0100(12) 0.0238(14)
F5B 0.0430(14) 0.104(2) 0.0392(14) 0.0333(15) 0.0110(12) 0.0162(15)
F6B 0.0443(14) 0.0636(18) 0.0544(16) 0.0116(13) 0.0196(12) 0.0103(13)
F7B 0.0590(17) 0.089(2) 0.0427(15) -0.0068(15) 0.0186(13) -0.0232(16)
F8B 0.0514(13) 0.0256(11) 0.0223(10) -0.0002(8) -0.0113(9) -0.0052(9)
F9B 0.0307(11) 0.0213(10) 0.0385(11) -0.0070(8) 0.0052(9) 0.0024(8)
F10B 0.0224(10) 0.0276(11) 0.0662(16) 0.0064(10) 0.0008(10) 0.0038(8)
F11B 0.0369(11) 0.0193(10) 0.0388(12) -0.0011(8) -0.0123(9) -0.0053(8)
F12B 0.0576(16) 0.0439(14) 0.0448(14) 0.0114(11) 0.0034(12) -0.0269(12)
F13B 0.0621(16) 0.0297(12) 0.0345(12) -0.0050(9) 0.0177(11) -0.0131(11)
F14B 0.0463(13) 0.0321(12) 0.0354(12) 0.0052(9) -0.0147(10) -0.0021(10)
F15B 0.0482(15) 0.0510(17) 0.080(2) -0.0297(15) 0.0145(14) -0.0039(12)
F16B 0.0460(17) 0.173(4) 0.0439(16) -0.044(2) 0.0174(13) -0.025(2)
F17B 0.0546(18) 0.158(4) 0.0474(17) 0.053(2) -0.0083(14) -0.041(2)
F18B 0.083(2) 0.0523(19) 0.113(3) 0.050(2) -0.006(2) -0.0090(17)
F19B 0.0564(16) 0.0315(13) 0.0719(18) -0.0088(12) 0.0111(14) 0.0055(11)
F20B 0.0577(14) 0.0223(10) 0.0200(10) 0.0029(8) -0.0081(9) -0.0043(9)
F21B 0.0629(15) 0.0180(10) 0.0348(12) 0.0076(9) -0.0097(11) -0.0104(10)
F22B 0.0666(16) 0.0203(11) 0.0445(13) -0.0104(10) -0.0069(12) -0.0052(10)
F23B 0.0743(18) 0.0398(13) 0.0299(12) -0.0149(10) 0.0175(12) -0.0139(12)
F24B 0.0554(14) 0.0285(11) 0.0271(11) -0.0017(9) 0.0157(10) -0.0157(10)

loop_
_atom_type_symbol
_atom_type_description
_atom_type_scat_dispersion_real
_atom_type_scat_dispersion_imag
_atom_type_scat_source
C C 0.0033 0.0016 'International Tables Vol C Tables 4.2.6.8 and 6.1.1.4'
H H 0.0000 0.0000 'International Tables Vol C Tables 4.2.6.8 and 6.1.1.4'
N N 0.0061 0.0033 'International Tables Vol C Tables 4.2.6.8 and 6.1.1.4'
F F 0.0171 0.0103 'International Tables Vol C Tables 4.2.6.8 and 6.1.1.4'

loop_
_geom_angle_atom_site_label_1
_geom_angle_atom_site_label_2
_geom_angle_atom_site_label_3
_geom_angle
C1 N1 C9 119.8(3)
C1 N1 H1 124(3)
C9 N1 H1 116(3)
C1 N2 C2 130.6(3)
C2 N3 C15 116.8(3)
C1A N1A C9A 119.5(3)
C1A N1A H1A 124(3)
C9A N1A H1A 117(3)
C1A N2A C2A 132.4(3)
C2A N3A C15A 119.4(3)
C1B N1B C9B 121.3(3)
C1B N1B H1B 122(4)
C9B N1B H1B 116(4)
C1B N2B C2B 132.9(3)
C2B N3B C15B 118.3(3)
N2 C1 N1 120.8(3)
N2 C1 C3 124.1(3)
N1 C1 C3 115.1(3)
N3 C2 N2 127.7(3)
N3 C2 C6 117.0(3)
N2 C2 C6 114.8(3)
F1 C3 F2 108.0(2)
F1 C3 C1 109.0(2)
F2 C3 C1 109.3(2)
F1 C3 C4 109.0(3)
F2 C3 C4 107.9(2)
C1 C3 C4 113.5(2)
F4 C4 F3 108.4(3)
F4 C4 C3 108.7(3)
F3 C4 C3 108.2(3)
F4 C4 C5 108.1(3)
F3 C4 C5 107.7(3)
C3 C4 C5 115.5(3)
F5 C5 F7 108.5(3)
F5 C5 F6 109.9(3)
F7 C5 F6 108.0(3)
F5 C5 C4 110.4(3)
F7 C5 C4 110.7(3)
F6 C5 C4 109.2(3)
F9 C6 F8 107.2(3)
F9 C6 C2 109.7(3)
F8 C6 C2 109.7(3)
F9 C6 C7 106.6(3)
F8 C6 C7 107.8(3)
C2 C6 C7 115.5(3)
F11 C7 F10 108.7(3)
F11 C7 C8 108.2(3)
F10 C7 C8 107.8(3)
F11 C7 C6 107.7(3)
F10 C7 C6 107.6(3)
C8 C7 C6 116.7(3)
F12 C8 F14 108.9(3)
F12 C8 F13 108.2(3)
F14 C8 F13 107.9(3)
F12 C8 C7 111.5(3)
F14 C8 C7 110.6(3)
F13 C8 C7 109.6(3)
C10 C9 C14 118.5(3)
C10 C9 N1 120.2(3)
C14 C9 N1 121.2(3)
F15 C10 C11 119.4(3)
F15 C10 C9 119.9(3)
C11 C10 C9 120.7(3)
F16 C11 C12 120.1(3)
F16 C11 C10 119.9(3)
C12 C11 C10 120.0(3)
F17 C12 C13 119.6(3)
F17 C12 C11 120.3(3)
C13 C12 C11 120.1(3)
F18 C13 C12 120.1(3)
F18 C13 C14 120.1(3)
C12 C13 C14 119.8(3)
F19 C14 C13 119.5(3)
F19 C14 C9 119.8(3)
C13 C14 C9 120.7(3)
C20 C15 C16 117.1(3)
C20 C15 N3 121.0(3)
C16 C15 N3 121.7(3)
F20 C16 C17 119.2(3)
F20 C16 C15 119.0(3)
C17 C16 C15 121.8(3)
F21 C17 C18 119.8(4)
F21 C17 C16 120.3(4)
C18 C17 C16 119.9(4)
F22 C18 C17 120.2(4)
F22 C18 C19 120.2(4)
C17 C18 C19 119.6(3)
F23 C19 C20 120.2(4)
F23 C19 C18 119.9(4)
C20 C19 C18 119.9(4)
F24 C20 C19 118.8(3)
F24 C20 C15 119.5(3)
C19 C20 C15 121.8(4)
N2A C1A N1A 120.9(3)
N2A C1A C3A 124.8(3)
N1A C1A C3A 114.2(3)
N3A C2A N2A 130.6(3)
N3A C2A C6A 116.4(3)
N2A C2A C6A 112.1(3)
F1A C3A F2A 108.3(3)
F1A C3A C1A 108.8(3)
F2A C3A C1A 109.6(2)
F1A C3A C4A 109.7(3)
F2A C3A C4A 107.6(3)
C1A C3A C4A 112.7(3)
F3A C4A F4A 108.7(3)
F3A C4A C5A 108.2(3)
F4A C4A C5A 108.4(3)
F3A C4A C3A 108.4(3)
F4A C4A C3A 108.1(3)
C5A C4A C3A 114.9(3)
F7A C5A F6A 109.1(3)
F7A C5A F5A 108.5(3)
F6A C5A F5A 108.2(3)
F7A C5A C4A 110.2(3)
F6A C5A C4A 111.5(3)
F5A C5A C4A 109.2(3)
F9A C6A F8A 108.6(3)
F9A C6A C2A 110.3(3)
F8A C6A C2A 109.4(3)
F9A C6A C7A 108.0(3)
F8A C6A C7A 108.6(3)
C2A C6A C7A 111.8(3)
F11A C7A F10A 109.4(3)
F11A C7A C8A 107.4(3)
F10A C7A C8A 107.5(3)
F11A C7A C6A 109.2(3)
F10A C7A C6A 108.3(3)
C8A C7A C6A 114.9(3)
F12A C8A F13A 110.0(3)
F12A C8A F14A 108.5(3)
F13A C8A F14A 107.9(3)
F12A C8A C7A 110.3(3)
F13A C8A C7A 108.7(3)
F14A C8A C7A 111.4(3)
C14A C9A C10A 118.5(3)
C14A C9A N1A 121.8(3)
C10A C9A N1A 119.7(3)
F15A C10A C11A 118.9(3)
F15A C10A C9A 119.6(3)
C11A C10A C9A 121.5(3)
F16A C11A C10A 120.6(3)
F16A C11A C12A 120.3(3)
C10A C11A C12A 119.1(3)
F17A C12A C13A 120.0(3)
F17A C12A C11A 119.7(3)
C13A C12A C11A 120.3(3)
F18A C13A C12A 119.8(3)
F18A C13A C14A 120.5(3)
C12A C13A C14A 119.6(3)
F19A C14A C9A 120.1(3)
F19A C14A C13A 119.0(3)
C9A C14A C13A 120.9(3)
C16A C15A C20A 116.3(3)
C16A C15A N3A 124.1(3)
C20A C15A N3A 119.2(3)
F20A C16A C17A 118.6(3)
F20A C16A C15A 119.1(3)
C17A C16A C15A 122.2(3)
F21A C17A C18A 120.3(3)
F21A C17A C16A 119.7(3)
C18A C17A C16A 120.0(3)
F22A C18A C17A 120.7(3)
F22A C18A C19A 120.2(3)
C17A C18A C19A 119.1(3)
F23A C19A C20A 120.1(3)
F23A C19A C18A 119.6(3)
C20A C19A C18A 120.3(3)
F24A C20A C19A 118.6(3)
F24A C20A C15A 119.3(3)
C19A C20A C15A 122.1(3)
N2B C1B N1B 120.9(3)
N2B C1B C3B 125.5(3)
N1B C1B C3B 113.6(3)
N3B C2B N2B 129.6(3)
N3B C2B C6B 115.9(3)
N2B C2B C6B 113.6(3)
F1B C3B F2B 107.8(3)
F1B C3B C4B 106.9(3)
F2B C3B C4B 107.3(3)
F1B C3B C1B 110.7(3)
F2B C3B C1B 110.6(3)
C4B C3B C1B 113.3(3)
F3C C4B F4B 52.3(5)
F3C C4B F3B 56.7(5)
F4B C4B F3B 107.0(3)
F3C C4B C3B 110.9(6)
F4B C4B C3B 110.9(3)
F3B C4B C3B 107.2(3)
F3C C4B F4C 99.0(11)
F4B C4B F4C 51.6(9)
F3B C4B F4C 155.1(10)
C3B C4B F4C 74.8(9)
F3C C4B C5B 131.9(6)
F4B C4B C5B 107.7(3)
F3B C4B C5B 106.3(3)
C3B C4B C5B 117.2(3)
F4C C4B C5B 93.9(9)
F6B C5B F5B 112.1(3)
F6B C5B F7B 108.1(4)
F5B C5B F7B 106.1(4)
F6B C5B C4B 109.6(4)
F5B C5B C4B 111.0(3)
F7B C5B C4B 109.8(3)
F8B C6B F9B 108.0(3)
F8B C6B C2B 109.6(3)
F9B C6B C2B 110.2(3)
F8B C6B C7B 106.0(3)
F9B C6B C7B 107.4(3)
C2B C6B C7B 115.4(3)
F11B C7B F10B 108.5(3)
F11B C7B C8B 107.7(3)
F10B C7B C8B 107.6(3)
F11B C7B C6B 107.6(3)
F10B C7B C6B 107.7(3)
C8B C7B C6B 117.5(3)
F14B C8B F13B 108.8(3)
F14B C8B F12B 108.1(3)
F13B C8B F12B 108.0(3)
F14B C8B C7B 111.6(3)
F13B C8B C7B 110.9(3)
F12B C8B C7B 109.4(3)
C14B C9B C10B 118.0(3)
C14B C9B N1B 121.1(3)
C10B C9B N1B 120.9(3)
F15B C10B C9B 120.9(4)
F15B C10B C11B 119.8(4)
C9B C10B C11B 119.3(4)
F16B C11B C12B 122.6(5)
F16B C11B C10B 119.4(6)
C12B C11B C10B 118.0(4)
C13B C12B F17B 120.6(5)
C13B C12B C11B 122.1(4)
F17B C12B C11B 117.2(5)
C12B C13B F18B 119.9(4)
C12B C13B C14B 119.4(5)
F18B C13B C14B 120.8(5)
F19B C14B C13B 118.8(4)
F19B C14B C9B 117.9(3)
C13B C14B C9B 123.2(4)
C20B C15B C16B 117.0(3)
C20B C15B N3B 122.9(3)
C16B C15B N3B 119.9(3)
F20B C16B C17B 118.6(3)
F20B C16B C15B 119.8(3)
C17B C16B C15B 121.7(3)
F21B C17B C18B 120.0(3)
F21B C17B C16B 120.0(3)
C18B C17B C16B 120.1(3)
F22B C18B C17B 120.1(3)
F22B C18B C19B 120.3(3)
C17B C18B C19B 119.6(3)
F23B C19B C18B 120.4(3)
F23B C19B C20B 120.0(3)
C18B C19B C20B 119.5(3)
F24B C20B C15B 119.1(3)
F24B C20B C19B 118.8(3)
C15B C20B C19B 122.1(3)

loop_
_geom_bond_atom_site_label_1
_geom_bond_atom_site_label_2
_geom_bond_distance
N1 C1 1.347(4)
N1 C9 1.423(4)
N1 H1 0.81(4)
N2 C1 1.274(4)
N2 C2 1.368(4)
N3 C2 1.269(4)
N3 C15 1.421(4)
N1A C1A 1.349(4)
N1A C9A 1.430(4)
N1A H1A 0.84(4)
N2A C1A 1.273(4)
N2A C2A 1.361(4)
N3A C2A 1.278(4)
N3A C15A 1.413(4)
N1B C1B 1.348(4)
N1B C9B 1.411(4)
N1B H1B 0.74(5)
N2B C1B 1.272(4)
N2B C2B 1.358(4)
N3B C2B 1.280(4)
N3B C15B 1.426(4)
C1 C3 1.538(4)
C2 C6 1.542(5)
C3 F1 1.345(4)
C3 F2 1.348(4)
C3 C4 1.544(4)
C4 F4 1.341(4)
C4 F3 1.344(4)
C4 C5 1.545(4)
C5 F5 1.316(5)
C5 F7 1.323(5)
C5 F6 1.324(4)
C6 F9 1.344(4)
C6 F8 1.361(4)
C6 C7 1.546(5)
C7 F11 1.343(4)
C7 F10 1.344(4)
C7 C8 1.537(5)
C8 F12 1.323(5)
C8 F14 1.323(4)
C8 F13 1.331(4)
C9 C10 1.386(5)
C9 C14 1.391(5)
C10 F15 1.332(4)
C10 C11 1.380(5)
C11 F16 1.340(4)
C11 C12 1.380(5)
C12 F17 1.333(4)
C12 C13 1.376(5)
C13 F18 1.334(4)
C13 C14 1.383(5)
C14 F19 1.336(4)
C15 C20 1.384(5)
C15 C16 1.393(5)
C16 F20 1.336(4)
C16 C17 1.381(5)
C17 F21 1.335(5)
C17 C18 1.372(6)
C18 F22 1.341(4)
C18 C19 1.387(6)
C19 F23 1.339(5)
C19 C20 1.379(5)
C20 F24 1.334(4)
C1A C3A 1.540(4)
C2A C6A 1.529(5)
C3A F1A 1.345(4)
C3A F2A 1.351(4)
C3A C4A 1.547(5)
C4A F3A 1.338(4)
C4A F4A 1.351(4)
C4A C5A 1.534(5)
C5A F7A 1.312(5)
C5A F6A 1.320(5)
C5A F5A 1.329(4)
C6A F9A 1.345(4)
C6A F8A 1.348(4)
C6A C7A 1.565(5)
C7A F11A 1.333(4)
C7A F10A 1.342(4)
C7A C8A 1.531(5)
C8A F12A 1.315(5)
C8A F13A 1.325(5)
C8A F14A 1.335(5)
C9A C14A 1.377(5)
C9A C10A 1.389(5)
C10A F15A 1.334(4)
C10A C11A 1.385(5)
C11A F16A 1.330(4)
C11A C12A 1.388(5)
C12A F17A 1.326(4)
C12A C13A 1.378(6)
C13A F18A 1.327(4)
C13A C14A 1.396(5)
C14A F19A 1.330(4)
C15A C16A 1.392(5)
C15A C20A 1.395(5)
C16A F20A 1.340(4)
C16A C17A 1.387(5)
C17A F21A 1.337(4)
C17A C18A 1.377(5)
C18A F22A 1.330(4)
C18A C19A 1.384(5)
C19A F23A 1.338(4)
C19A C20A 1.377(5)
C20A F24A 1.332(4)
C1B C3B 1.549(5)
C2B C6B 1.541(4)
C3B F1B 1.330(4)
C3B F2B 1.338(5)
C3B C4B 1.534(5)
C4B F3C 1.310(10)
C4B F4B 1.327(5)
C4B F3B 1.362(5)
C4B F4C 1.522(14)
C4B C5B 1.547(5)
C5B F6B 1.293(5)
C5B F5B 1.312(5)
C5B F7B 1.339(5)
C6B F8B 1.346(4)
C6B F9B 1.357(4)
C6B C7B 1.551(5)
C7B F11B 1.341(4)
C7B F10B 1.344(4)
C7B C8B 1.533(5)
C8B F14B 1.321(5)
C8B F13B 1.328(4)
C8B F12B 1.334(4)
C9B C14B 1.378(5)
C9B C10B 1.388(5)
C10B F15B 1.304(5)
C10B C11B 1.433(7)
C11B F16B 1.318(5)
C11B C12B 1.385(8)
C12B C13B 1.335(8)
C12B F17B 1.349(5)
C13B F18B 1.341(6)
C13B C14B 1.352(6)
C14B F19B 1.350(5)
C15B C20B 1.379(5)
C15B C16B 1.390(5)
C16B F20B 1.335(4)
C16B C17B 1.378(5)
C17B F21B 1.343(4)
C17B C18B 1.377(5)
C18B F22B 1.333(4)
C18B C19B 1.377(5)
C19B F23B 1.336(4)
C19B C20B 1.384(5)
C20B F24B 1.345(4)
